data_7037882
loop_
_publ_author_name
'Qu, Jian'
'Song, Yinglin'
'Ji, Wei'
'Jing, Su'
'Zhu, Dunru'
'Huang, Wei'
'Zheng, Mengxi'
'Li, Yanle'
'Ma, Jing'

_publ_section_title
;
 Macrocyclic Se4N2[7,7]ferrocenophane and Se2N[10]ferrocenophane
 containing benzyl unit: synthesis, complexation, crystal structures,
 electrochemical and optical properties.
;
_journal_issue 8
_journal_name_full 'Dalton transactions (Cambridge, England : 2003)'
_journal_page_first 3417
_journal_page_last 3428
_journal_paper_doi 10.1039/c5dt04763c
_journal_volume 45
_journal_year 2016
_chemical_formula_sum 'C44 H50 Cl4 Cu2 Fe2 I2 N2 Se4'
_chemical_formula_weight 1557.08
_space_group_crystal_system triclinic
_space_group_IT_number 2
_space_group_name_Hall '-P 1'
_space_group_name_H-M_alt 'P -1'
_symmetry_space_group_name_Hall '-P 1'
_symmetry_space_group_name_H-M 'P -1'
_atom_sites_solution_hydrogens geom
_audit_creation_method SHELXL-2014/7
_audit_update_record
;
2015-11-30 deposited with the CCDC.
2016-01-04 downloaded from the CCDC.
;
_cell_angle_alpha 117.235(2)
_cell_angle_beta 92.895(2)
_cell_angle_gamma 97.974(2)
_cell_formula_units_Z 1
_cell_length_a 10.4214(17)
_cell_length_b 11.3687(18)
_cell_length_c 12.1274(19)
_cell_measurement_reflns_used 3056
_cell_measurement_temperature 293(2)
_cell_measurement_theta_max 25.54
_cell_measurement_theta_min 2.57
_cell_volume 1254.5(3)
_computing_cell_refinement 'SAINT (Bruker, 2005)'
_computing_data_collection 'APEX2 (Bruker, 2005)'
_computing_data_reduction SAINT
_computing_molecular_graphics SHELXTL
_computing_publication_material SHELXTL
_computing_structure_refinement 'SHELXL-2014/7 (Sheldrick, 2014)'
_computing_structure_solution 'SHELXL-2014/7 (Sheldrick, 2014)'
_diffrn_ambient_temperature 293(2)
_diffrn_measured_fraction_theta_full 0.986
_diffrn_measured_fraction_theta_max 0.986
_diffrn_measurement_device_type 'Bruker Apex2 CCD'
_diffrn_measurement_method '\w scans'
_diffrn_radiation_type MoK\a
_diffrn_radiation_wavelength 0.71073
_diffrn_reflns_av_R_equivalents 0.0260
_diffrn_reflns_av_unetI/netI 0.0415
_diffrn_reflns_laue_measured_fraction_full 0.986
_diffrn_reflns_laue_measured_fraction_max 0.986
_diffrn_reflns_limit_h_max 12
_diffrn_reflns_limit_h_min -11
_diffrn_reflns_limit_k_max 13
_diffrn_reflns_limit_k_min -13
_diffrn_reflns_limit_l_max 13
_diffrn_reflns_limit_l_min -14
_diffrn_reflns_number 8931
_diffrn_reflns_point_group_measured_fraction_full 0.986
_diffrn_reflns_point_group_measured_fraction_max 0.986
_diffrn_reflns_theta_full 25.005
_diffrn_reflns_theta_max 25.005
_diffrn_reflns_theta_min 1.905
_diffrn_source 'fine-focus sealed tube'
_exptl_absorpt_coefficient_mu 5.781
_exptl_absorpt_correction_T_max 0.5956
_exptl_absorpt_correction_T_min 0.5203
_exptl_absorpt_correction_type multi-scan
_exptl_absorpt_process_details '(SADABS; Sheldrick, 2003)'
_exptl_crystal_colour yellow
_exptl_crystal_density_diffrn 2.061
_exptl_crystal_density_method 'not measured'
_exptl_crystal_description cube
_exptl_crystal_F_000 748
_exptl_crystal_size_max 0.130
_exptl_crystal_size_mid 0.120
_exptl_crystal_size_min 0.100
_refine_diff_density_max 0.830
_refine_diff_density_min -0.588
_refine_diff_density_rms 0.140
_refine_ls_extinction_method none
_refine_ls_goodness_of_fit_ref 0.998
_refine_ls_hydrogen_treatment constr
_refine_ls_matrix_type full
_refine_ls_number_parameters 271
_refine_ls_number_reflns 4371
_refine_ls_number_restraints 0
_refine_ls_restrained_S_all 0.998
_refine_ls_R_factor_all 0.0493
_refine_ls_R_factor_gt 0.0372
_refine_ls_shift/su_max 0.001
_refine_ls_shift/su_mean 0.000
_refine_ls_structure_factor_coef Fsqd
_refine_ls_weighting_details 'w=1/[\s^2^(Fo^2^)+(0.0622P)^2^] where P=(Fo^2^+2Fc^2^)/3'
_refine_ls_weighting_scheme calc
_refine_ls_wR_factor_gt 0.0985
_refine_ls_wR_factor_ref 0.1034
_reflns_Friedel_coverage 0.000
_reflns_number_gt 3480
_reflns_number_total 4371
_reflns_threshold_expression 'I > 2\s(I)'
_cod_data_source_file c5dt04763c2.cif
_cod_data_source_block QJC18
_cod_depositor_comments 'Adding full bibliography for 7037881--7037887.cif.'
_cod_database_code 7037882
_shelx_shelxl_version_number 2014/7
_shelx_space_group_comment
;
The symmetry employed for this shelxl refinement is uniquely defined
by the following loop, which should always be used as a source of
symmetry information in preference to the above space-group names.
They are only intended as comments.
;
_shelx_estimated_absorpt_t_min 0.520
_shelx_estimated_absorpt_t_max 0.596

loop_
_space_group_symop_operation_xyz
'x, y, z'
'-x, -y, -z'

loop_
_atom_site_label
_atom_site_type_symbol
_atom_site_fract_x
_atom_site_fract_y
_atom_site_fract_z
_atom_site_U_iso_or_equiv
_atom_site_adp_type
_atom_site_occupancy
_atom_site_site_symmetry_order
_atom_site_calc_flag
_atom_site_refinement_flags_posn
_atom_site_refinement_flags_adp
C1 C 0.1993(5) -0.1955(5) 0.7726(5) 0.0363(13) Uani 1 1 d . .
C2 C 0.0998(6) -0.3126(6) 0.7138(5) 0.0439(14) Uani 1 1 d . .
H2A H 0.0062 -0.3146 0.6981 0.053 Uiso 1 1 calc R U
C3 C 0.1613(6) -0.4259(6) 0.6807(5) 0.0499(16) Uani 1 1 d . .
H3A H 0.1168 -0.5201 0.6400 0.060 Uiso 1 1 calc R U
C4 C 0.2969(6) -0.3801(6) 0.7210(5) 0.0481(15) Uani 1 1 d . .
H4A H 0.3625 -0.4368 0.7120 0.058 Uiso 1 1 calc R U
C5 C 0.3211(5) -0.2388(5) 0.7766(5) 0.0363(12) Uani 1 1 d . .
H5A H 0.4066 -0.1800 0.8125 0.044 Uiso 1 1 calc R U
C6 C 0.7280(5) 0.2028(5) 0.9483(4) 0.0338(12) Uani 1 1 d . .
C7 C 0.8594(5) 0.1841(6) 0.9594(5) 0.0401(13) Uani 1 1 d . .
H7A H 0.8887 0.0979 0.9328 0.048 Uiso 1 1 calc R U
C8 C 0.9398(6) 0.3130(7) 1.0155(5) 0.0475(15) Uani 1 1 d . .
H8A H 1.0350 0.3320 1.0365 0.057 Uiso 1 1 calc R U
C9 C 0.8584(6) 0.4106(6) 1.0393(5) 0.0481(15) Uani 1 1 d . .
H9A H 0.8882 0.5083 1.0794 0.058 Uiso 1 1 calc R U
C10 C 0.7282(5) 0.3437(6) 0.9974(5) 0.0399(13) Uani 1 1 d . .
H10A H 0.6514 0.3858 1.0013 0.048 Uiso 1 1 calc R U
C11 C 0.1556(5) -0.0063(6) 0.6818(6) 0.0444(14) Uani 1 1 d . .
H11A H 0.1002 -0.0883 0.6187 0.067 Uiso 1 1 calc R U
H11B H 0.1128 0.0683 0.6930 0.067 Uiso 1 1 calc R U
C12 C 0.2835(5) 0.0107(5) 0.6353(5) 0.0370(13) Uani 1 1 d . .
H12A H 0.3254 -0.0649 0.6223 0.056 Uiso 1 1 calc R U
H12B H 0.2672 0.0090 0.5551 0.056 Uiso 1 1 calc R U
C13 C 0.5078(5) 0.1312(6) 0.6883(5) 0.0397(13) Uani 1 1 d . .
H13A H 0.5613 0.2196 0.7380 0.060 Uiso 1 1 calc R U
H13B H 0.5061 0.1100 0.6011 0.060 Uiso 1 1 calc R U
C14 C 0.5708(6) 0.0302(6) 0.7083(5) 0.0415(14) Uani 1 1 d . .
H14A H 0.6585 0.0340 0.6852 0.062 Uiso 1 1 calc R U
H14B H 0.5217 -0.0592 0.6533 0.062 Uiso 1 1 calc R U
C15 C 0.3291(6) 0.2571(5) 0.7232(5) 0.0383(13) Uani 1 1 d . .
H15A H 0.3874 0.3372 0.7857 0.057 Uiso 1 1 calc R U
H15B H 0.2426 0.2605 0.7492 0.057 Uiso 1 1 calc R U
C16 C 0.3242(6) 0.2614(5) 0.5994(5) 0.0399(13) Uani 1 1 d . .
C17 C 0.2114(6) 0.2052(7) 0.5138(6) 0.0533(16) Uani 1 1 d . .
H17A H 0.1380 0.1645 0.5324 0.064 Uiso 1 1 calc R U
C18 C 0.2067(8) 0.2091(7) 0.4005(6) 0.0619(19) Uani 1 1 d . .
H18A H 0.1311 0.1693 0.3433 0.074 Uiso 1 1 calc R U
C19 C 0.3111(9) 0.2703(7) 0.3740(7) 0.067(2) Uani 1 1 d . .
H19A H 0.3067 0.2734 0.2987 0.080 Uiso 1 1 calc R U
C20 C 0.4246(9) 0.3285(6) 0.4567(7) 0.067(2) Uani 1 1 d . .
H20A H 0.4962 0.3711 0.4376 0.080 Uiso 1 1 calc R U
C21 C 0.4310(7) 0.3230(6) 0.5688(6) 0.0527(17) Uani 1 1 d . .
H21A H 0.5080 0.3610 0.6242 0.063 Uiso 1 1 calc R U
C22 C 0.1500(8) 0.6257(9) 0.2880(7) 0.083(2) Uani 1 1 d . .
H22A H 0.0824 0.5481 0.2372 0.099 Uiso 1 1 calc R U
H22B H 0.2243 0.6185 0.2417 0.099 Uiso 1 1 calc R U
Se1 Se 0.17195(5) -0.01442(5) 0.84084(5) 0.03930(17) Uani 1 1 d . .
Se2 Se 0.58054(5) 0.05962(5) 0.88201(5) 0.03625(16) Uani 1 1 d . .
Fe1 Fe 0.19521(7) -0.30005(7) 0.87021(7) 0.03069(19) Uani 1 1 d . .
Cu1 Cu 0.38066(7) 0.14921(7) 0.91066(6) 0.04005(19) Uani 1 1 d . .
N1 N 0.3733(4) 0.1364(4) 0.7212(4) 0.0283(9) Uani 1 1 d . .
I1 I 0.35210(4) 0.37054(4) 1.08628(3) 0.04809(14) Uani 1 1 d . .
Cl2 Cl 0.1958(3) 0.6222(3) 0.4223(2) 0.1035(8) Uani 1 1 d . .
Cl1 Cl 0.0916(3) 0.7713(3) 0.3122(2) 0.0983(7) Uani 1 1 d . .

loop_
_atom_site_aniso_label
_atom_site_aniso_U_11
_atom_site_aniso_U_22
_atom_site_aniso_U_33
_atom_site_aniso_U_23
_atom_site_aniso_U_13
_atom_site_aniso_U_12
C1 0.048(3) 0.027(3) 0.034(3) 0.016(2) 0.000(2) 0.005(2)
C2 0.055(4) 0.043(3) 0.033(3) 0.019(3) -0.004(3) 0.004(3)
C3 0.063(4) 0.036(3) 0.040(3) 0.014(3) 0.005(3) -0.008(3)
C4 0.061(4) 0.042(3) 0.046(3) 0.022(3) 0.021(3) 0.015(3)
C5 0.039(3) 0.037(3) 0.038(3) 0.022(2) 0.013(2) 0.008(2)
C6 0.030(3) 0.045(3) 0.031(3) 0.023(2) 0.003(2) 0.001(2)
C7 0.035(3) 0.050(3) 0.034(3) 0.018(3) 0.007(2) 0.009(3)
C8 0.027(3) 0.074(4) 0.047(3) 0.036(3) 0.006(3) -0.003(3)
C9 0.050(4) 0.047(3) 0.047(3) 0.029(3) -0.004(3) -0.013(3)
C10 0.039(3) 0.047(3) 0.046(3) 0.034(3) 0.000(3) 0.004(3)
C11 0.038(3) 0.045(3) 0.063(4) 0.039(3) -0.008(3) 0.001(3)
C12 0.048(3) 0.033(3) 0.032(3) 0.020(2) -0.004(2) 0.001(2)
C13 0.043(3) 0.046(3) 0.031(3) 0.019(2) 0.007(2) 0.005(3)
C14 0.042(3) 0.043(3) 0.034(3) 0.013(2) 0.003(2) 0.012(3)
C15 0.048(3) 0.026(3) 0.044(3) 0.017(2) 0.012(3) 0.011(2)
C16 0.056(4) 0.029(3) 0.043(3) 0.020(2) 0.017(3) 0.015(3)
C17 0.046(4) 0.069(4) 0.067(4) 0.046(4) 0.016(3) 0.022(3)
C18 0.069(5) 0.080(5) 0.058(4) 0.045(4) 0.010(4) 0.036(4)
C19 0.108(7) 0.066(5) 0.056(4) 0.045(4) 0.033(5) 0.038(5)
C20 0.105(6) 0.041(4) 0.072(5) 0.036(4) 0.054(5) 0.018(4)
C21 0.066(4) 0.029(3) 0.060(4) 0.017(3) 0.022(3) 0.010(3)
C22 0.071(5) 0.098(6) 0.067(5) 0.028(5) 0.007(4) 0.015(5)
Se1 0.0369(3) 0.0338(3) 0.0528(3) 0.0244(3) 0.0085(3) 0.0075(2)
Se2 0.0338(3) 0.0326(3) 0.0413(3) 0.0181(2) -0.0016(2) 0.0023(2)
Fe1 0.0301(4) 0.0292(4) 0.0353(4) 0.0186(3) 0.0028(3) 0.0013(3)
Cu1 0.0427(4) 0.0372(4) 0.0374(4) 0.0153(3) 0.0049(3) 0.0068(3)
N1 0.031(2) 0.023(2) 0.032(2) 0.0131(17) 0.0016(18) 0.0065(18)
I1 0.0557(3) 0.0408(2) 0.0433(2) 0.01422(18) 0.00970(18) 0.01416(19)
Cl2 0.124(2) 0.1076(19) 0.0795(14) 0.0457(13) -0.0041(14) 0.0237(16)
Cl1 0.117(2) 0.1064(18) 0.0792(14) 0.0425(13) 0.0217(13) 0.0454(16)

loop_
_atom_type_symbol
_atom_type_description
_atom_type_scat_dispersion_real
_atom_type_scat_dispersion_imag
_atom_type_scat_source
C C 0.0033 0.0016 'International Tables Vol C Tables 4.2.6.8 and 6.1.1.4'
H H 0.0000 0.0000 'International Tables Vol C Tables 4.2.6.8 and 6.1.1.4'
Cl Cl 0.1484 0.1585 'International Tables Vol C Tables 4.2.6.8 and 6.1.1.4'
Cu Cu 0.3201 1.2651 'International Tables Vol C Tables 4.2.6.8 and 6.1.1.4'
Fe Fe 0.3463 0.8444 'International Tables Vol C Tables 4.2.6.8 and 6.1.1.4'
I I -0.4742 1.8119 'International Tables Vol C Tables 4.2.6.8 and 6.1.1.4'
N N 0.0061 0.0033 'International Tables Vol C Tables 4.2.6.8 and 6.1.1.4'
Se Se -0.0929 2.2259 'International Tables Vol C Tables 4.2.6.8 and 6.1.1.4'

loop_
_geom_angle_atom_site_label_1
_geom_angle_atom_site_label_2
_geom_angle_atom_site_label_3
_geom_angle
_geom_angle_site_symmetry_1
_geom_angle_site_symmetry_3
C2 C1 C5 107.6(5) . .
C2 C1 Se1 125.7(4) . .
C5 C1 Se1 126.7(4) . .
C2 C1 Fe1 69.8(3) . .
C5 C1 Fe1 69.5(3) . .
Se1 C1 Fe1 123.7(3) . .
C3 C2 C1 107.5(5) . .
C3 C2 Fe1 70.6(3) . .
C1 C2 Fe1 69.1(3) . .
C3 C2 H2A 126.3 . .
C1 C2 H2A 126.3 . .
Fe1 C2 H2A 126.3 . .
C4 C3 C2 108.6(5) . .
C4 C3 Fe1 69.5(3) . .
C2 C3 Fe1 68.8(3) . .
C4 C3 H3A 125.7 . .
C2 C3 H3A 125.7 . .
Fe1 C3 H3A 125.7 . .
C5 C4 C3 108.0(6) . .
C5 C4 Fe1 69.2(3) . .
C3 C4 Fe1 70.2(3) . .
C5 C4 H4A 126.0 . .
C3 C4 H4A 126.0 . .
Fe1 C4 H4A 126.0 . .
C4 C5 C1 108.3(5) . .
C4 C5 Fe1 70.4(3) . .
C1 C5 Fe1 69.2(3) . .
C4 C5 H5A 125.8 . .
C1 C5 H5A 125.8 . .
Fe1 C5 H5A 125.8 . .
C7 C6 C10 108.4(5) . .
C7 C6 Se2 123.9(4) . .
C10 C6 Se2 127.7(4) . .
C7 C6 Fe1 70.5(3) . 2_657
C10 C6 Fe1 70.4(3) . 2_657
Se2 C6 Fe1 123.7(3) . 2_657
C8 C7 C6 107.3(5) . .
C8 C7 Fe1 70.6(3) . 2_657
C6 C7 Fe1 68.4(3) . 2_657
C8 C7 H7A 126.4 . .
C6 C7 H7A 126.4 . .
Fe1 C7 H7A 126.4 2_657 .
C7 C8 C9 108.3(5) . .
C7 C8 Fe1 69.0(3) . 2_657
C9 C8 Fe1 69.6(3) . 2_657
C7 C8 H8A 125.8 . .
C9 C8 H8A 125.8 . .
Fe1 C8 H8A 125.8 2_657 .
C10 C9 C8 108.6(5) . .
C10 C9 Fe1 69.5(3) . 2_657
C8 C9 Fe1 70.0(3) . 2_657
C10 C9 H9A 125.7 . .
C8 C9 H9A 125.7 . .
Fe1 C9 H9A 125.7 2_657 .
C9 C10 C6 107.4(5) . .
C9 C10 Fe1 70.5(3) . 2_657
C6 C10 Fe1 68.3(3) . 2_657
C9 C10 H10A 126.3 . .
C6 C10 H10A 126.3 . .
Fe1 C10 H10A 126.3 2_657 .
C12 C11 Se1 113.6(4) . .
C12 C11 H11A 108.8 . .
Se1 C11 H11A 108.8 . .
C12 C11 H11B 108.8 . .
Se1 C11 H11B 108.8 . .
H11A C11 H11B 107.7 . .
N1 C12 C11 113.6(4) . .
N1 C12 H12A 108.8 . .
C11 C12 H12A 108.8 . .
N1 C12 H12B 108.8 . .
C11 C12 H12B 108.8 . .
H12A C12 H12B 107.7 . .
N1 C13 C14 114.3(5) . .
N1 C13 H13A 108.7 . .
C14 C13 H13A 108.7 . .
N1 C13 H13B 108.7 . .
C14 C13 H13B 108.7 . .
H13A C13 H13B 107.6 . .
C13 C14 Se2 113.4(4) . .
C13 C14 H14A 108.9 . .
Se2 C14 H14A 108.9 . .
C13 C14 H14B 108.9 . .
Se2 C14 H14B 108.9 . .
H14A C14 H14B 107.7 . .
N1 C15 C16 115.3(4) . .
N1 C15 H15A 108.5 . .
C16 C15 H15A 108.5 . .
N1 C15 H15B 108.5 . .
C16 C15 H15B 108.5 . .
H15A C15 H15B 107.5 . .
C17 C16 C21 117.7(6) . .
C17 C16 C15 120.8(5) . .
C21 C16 C15 121.5(6) . .
C16 C17 C18 120.9(6) . .
C16 C17 H17A 119.5 . .
C18 C17 H17A 119.5 . .
C19 C18 C17 120.0(7) . .
C19 C18 H18A 120.0 . .
C17 C18 H18A 120.0 . .
C18 C19 C20 121.1(7) . .
C18 C19 H19A 119.5 . .
C20 C19 H19A 119.5 . .
C19 C20 C21 119.3(6) . .
C19 C20 H20A 120.3 . .
C21 C20 H20A 120.3 . .
C20 C21 C16 121.0(7) . .
C20 C21 H21A 119.5 . .
C16 C21 H21A 119.5 . .
Cl2 C22 Cl1 113.5(4) . .
Cl2 C22 H22A 108.9 . .
Cl1 C22 H22A 108.9 . .
Cl2 C22 H22B 108.9 . .
Cl1 C22 H22B 108.9 . .
H22A C22 H22B 107.7 . .
C1 Se1 C11 97.0(2) . .
C1 Se1 Cu1 112.14(17) . .
C11 Se1 Cu1 89.89(16) . .
C6 Se2 C14 96.7(2) . .
C6 Se2 Cu1 110.14(17) . .
C14 Se2 Cu1 91.54(17) . .
C6 Fe1 C1 118.6(2) 2_657 .
C6 Fe1 C5 106.8(2) 2_657 .
C1 Fe1 C5 41.3(2) . .
C6 Fe1 C2 153.7(2) 2_657 .
C1 Fe1 C2 41.1(2) . .
C5 Fe1 C2 69.1(2) . .
C6 Fe1 C7 41.1(2) 2_657 2_657
C1 Fe1 C7 107.8(2) . 2_657
C5 Fe1 C7 127.2(2) . 2_657
C2 Fe1 C7 119.5(2) . 2_657
C6 Fe1 C10 41.3(2) 2_657 2_657
C1 Fe1 C10 153.0(2) . 2_657
C5 Fe1 C10 117.9(2) . 2_657
C2 Fe1 C10 164.0(2) . 2_657
C7 Fe1 C10 69.1(2) 2_657 2_657
C6 Fe1 C4 125.9(2) 2_657 .
C1 Fe1 C4 68.8(2) . .
C5 Fe1 C4 40.4(2) . .
C2 Fe1 C4 68.7(3) . .
C7 Fe1 C4 164.3(2) 2_657 .
C10 Fe1 C4 106.6(2) 2_657 .
C6 Fe1 C3 163.8(2) 2_657 .
C1 Fe1 C3 68.4(2) . .
C5 Fe1 C3 68.0(2) . .
C2 Fe1 C3 40.6(2) . .
C7 Fe1 C3 154.1(2) 2_657 .
C10 Fe1 C3 126.2(3) 2_657 .
C4 Fe1 C3 40.4(2) . .
C6 Fe1 C9 68.3(2) 2_657 2_657
C1 Fe1 C9 165.7(2) . 2_657
C5 Fe1 C9 151.9(2) . 2_657
C2 Fe1 C9 127.6(2) . 2_657
C7 Fe1 C9 68.3(2) 2_657 2_657
C10 Fe1 C9 40.0(2) 2_657 2_657
C4 Fe1 C9 118.6(3) . 2_657
C3 Fe1 C9 108.6(2) . 2_657
C6 Fe1 C8 68.2(2) 2_657 2_657
C1 Fe1 C8 127.9(2) . 2_657
C5 Fe1 C8 165.6(2) . 2_657
C2 Fe1 C8 108.9(2) . 2_657
C7 Fe1 C8 40.3(2) 2_657 2_657
C10 Fe1 C8 68.0(2) 2_657 2_657
C4 Fe1 C8 153.4(3) . 2_657
C3 Fe1 C8 120.5(2) . 2_657
C9 Fe1 C8 40.5(3) 2_657 2_657
N1 Cu1 Se2 90.39(11) . .
N1 Cu1 Se1 89.47(11) . .
Se2 Cu1 Se1 117.32(3) . .
N1 Cu1 I1 115.94(10) . .
Se2 Cu1 I1 125.51(3) . .
Se1 Cu1 I1 110.10(3) . .
C12 N1 C13 110.9(4) . .
C12 N1 C15 111.9(4) . .
C13 N1 C15 110.3(4) . .
C12 N1 Cu1 106.8(3) . .
C13 N1 Cu1 106.1(3) . .
C15 N1 Cu1 110.6(3) . .

loop_
_geom_bond_atom_site_label_1
_geom_bond_atom_site_label_2
_geom_bond_distance
_geom_bond_site_symmetry_2
C1 C2 1.424(8) .
C1 C5 1.430(8) .
C1 Se1 1.906(5) .
C1 Fe1 2.023(5) .
C2 C3 1.419(8) .
C2 Fe1 2.032(5) .
C2 H2A 0.9800 .
C3 C4 1.414(9) .
C3 Fe1 2.055(6) .
C3 H3A 0.9800 .
C4 C5 1.406(8) .
C4 Fe1 2.045(6) .
C4 H4A 0.9800 .
C5 Fe1 2.028(5) .
C5 H5A 0.9800 .
C6 C7 1.423(7) .
C6 C10 1.431(8) .
C6 Se2 1.908(5) .
C6 Fe1 2.014(5) 2_657
C7 C8 1.415(8) .
C7 Fe1 2.041(5) 2_657
C7 H7A 0.9800 .
C8 C9 1.424(9) .
C8 Fe1 2.061(5) 2_657
C8 H8A 0.9800 .
C9 C10 1.403(8) .
C9 Fe1 2.056(6) 2_657
C9 H9A 0.9800 .
C10 Fe1 2.043(5) 2_657
C10 H10A 0.9800 .
C11 C12 1.495(8) .
C11 Se1 1.974(6) .
C11 H11A 0.9700 .
C11 H11B 0.9700 .
C12 N1 1.473(6) .
C12 H12A 0.9700 .
C12 H12B 0.9700 .
C13 N1 1.479(6) .
C13 C14 1.501(8) .
C13 H13A 0.9700 .
C13 H13B 0.9700 .
C14 Se2 1.971(5) .
C14 H14A 0.9700 .
C14 H14B 0.9700 .
C15 N1 1.497(6) .
C15 C16 1.522(7) .
C15 H15A 0.9700 .
C15 H15B 0.9700 .
C16 C17 1.389(8) .
C16 C21 1.390(8) .
C17 C18 1.394(9) .
C17 H17A 0.9300 .
C18 C19 1.342(10) .
C18 H18A 0.9300 .
C19 C20 1.379(10) .
C19 H19A 0.9300 .
C20 C21 1.387(9) .
C20 H20A 0.9300 .
C21 H21A 0.9300 .
C22 Cl2 1.694(8) .
C22 Cl1 1.747(9) .
C22 H22A 0.9700 .
C22 H22B 0.9700 .
Se1 Cu1 2.4815(9) .
Se2 Cu1 2.4156(9) .
Fe1 C6 2.014(5) 2_657
Fe1 C7 2.041(5) 2_657
Fe1 C10 2.043(5) 2_657
Fe1 C9 2.056(6) 2_657
Fe1 C8 2.061(5) 2_657
Cu1 N1 2.232(4) .
Cu1 I1 2.5146(8) .

loop_
_geom_torsion_atom_site_label_1
_geom_torsion_atom_site_label_2
_geom_torsion_atom_site_label_3
_geom_torsion_atom_site_label_4
_geom_torsion
_geom_torsion_site_symmetry_1
_geom_torsion_site_symmetry_4
C5 C1 C2 C3 -0.9(6) . .
Se1 C1 C2 C3 -177.9(4) . .
Fe1 C1 C2 C3 -60.4(4) . .
C5 C1 C2 Fe1 59.5(4) . .
Se1 C1 C2 Fe1 -117.5(4) . .
C1 C2 C3 C4 1.4(6) . .
Fe1 C2 C3 C4 -58.1(4) . .
C1 C2 C3 Fe1 59.5(4) . .
C2 C3 C4 C5 -1.3(6) . .
Fe1 C3 C4 C5 -59.0(4) . .
C2 C3 C4 Fe1 57.7(4) . .
C3 C4 C5 C1 0.7(6) . .
Fe1 C4 C5 C1 -59.0(4) . .
C3 C4 C5 Fe1 59.7(4) . .
C2 C1 C5 C4 0.1(6) . .
Se1 C1 C5 C4 177.1(4) . .
Fe1 C1 C5 C4 59.8(4) . .
C2 C1 C5 Fe1 -59.6(4) . .
Se1 C1 C5 Fe1 117.4(4) . .
C10 C6 C7 C8 0.3(6) . .
Se2 C6 C7 C8 -178.4(4) . .
Fe1 C6 C7 C8 -60.2(4) 2_657 .
C10 C6 C7 Fe1 60.5(4) . 2_657
Se2 C6 C7 Fe1 -118.1(4) . 2_657
C6 C7 C8 C9 0.2(6) . .
Fe1 C7 C8 C9 -58.6(4) 2_657 .
C6 C7 C8 Fe1 58.8(4) . 2_657
C7 C8 C9 C10 -0.6(6) . .
Fe1 C8 C9 C10 -58.9(4) 2_657 .
C7 C8 C9 Fe1 58.3(4) . 2_657
C8 C9 C10 C6 0.8(6) . .
Fe1 C9 C10 C6 -58.5(4) 2_657 .
C8 C9 C10 Fe1 59.2(4) . 2_657
C7 C6 C10 C9 -0.6(6) . .
Se2 C6 C10 C9 177.9(4) . .
Fe1 C6 C10 C9 59.9(4) 2_657 .
C7 C6 C10 Fe1 -60.5(4) . 2_657
Se2 C6 C10 Fe1 118.1(4) . 2_657
Se1 C11 C12 N1 -61.6(5) . .
N1 C13 C14 Se2 -58.1(6) . .
N1 C15 C16 C17 90.2(7) . .
N1 C15 C16 C21 -90.8(6) . .
C21 C16 C17 C18 0.9(9) . .
C15 C16 C17 C18 179.9(5) . .
C16 C17 C18 C19 -1.5(10) . .
C17 C18 C19 C20 0.8(11) . .
C18 C19 C20 C21 0.4(10) . .
C19 C20 C21 C16 -0.9(9) . .
C17 C16 C21 C20 0.3(9) . .
C15 C16 C21 C20 -178.7(5) . .
C11 C12 N1 C13 164.8(4) . .
C11 C12 N1 C15 -71.6(5) . .
C11 C12 N1 Cu1 49.6(5) . .
C14 C13 N1 C12 -66.9(5) . .
C14 C13 N1 C15 168.6(4) . .
C14 C13 N1 Cu1 48.7(5) . .
C16 C15 N1 C12 -62.8(6) . .
C16 C15 N1 C13 61.2(6) . .
C16 C15 N1 Cu1 178.3(4) . .
